data_7721095
loop_
_publ_author_name
'Gutorova, Svetlana'
'Matveev, Petr I.'
'Evsiunina, Mariia V.'
'Wang, Qiushi'
'Lemport, Pavel S.'
'Kalle, Paulina'
'Koshelev, Daniil S.'
'Utochnikova, Valentina V.'
'Averin, Alexey A.'
'Poliakova, Tatiana R.'
'Gerasimov, Mikhail A.'
'Petrov, Vladimir G.'
'Ustynyuk, Yuri'
'Kalmykov, Stepan'
'Nenajdenko, Valentine'

_publ_section_title
;
 Competitive Coordination of Uranium(VI) and Thorium(IV) by Tetradentate
 Phenanthroline Ligands: Structural and Spectroscopic Investigation of
 U(VI)-Th(IV) Mixed Ion Pair Formation
;
_journal_name_full 'Dalton Transactions'
_journal_paper_doi 10.1039/D6DT00392C
_journal_year 2026
_chemical_formula_moiety 'C42 H44 Cl2 N8 O14 Th, C H2 Cl, 1[C2H4Cl2]'
_chemical_formula_sum 'C43 H46 Cl3 N8 O14 Th'
_chemical_formula_weight 1237.27
_space_group_crystal_system monoclinic
_space_group_IT_number 14
_space_group_name_Hall '-P 2yn'
_space_group_name_H-M_alt 'P 1 21/n 1'
_atom_sites_solution_hydrogens geom
_atom_sites_solution_primary dual
_audit_creation_date 2025-10-27
_audit_creation_method
;
Olex2 1.5
(compiled 2025.03.04 svn.red2d20d0 for OlexSys, GUI svn.r7188)
;
_audit_update_record
;
2025-11-02 deposited with the CCDC.	2026-05-29 downloaded from the CCDC.
;
_cell_angle_alpha 90
_cell_angle_beta 99.142(2)
_cell_angle_gamma 90
_cell_formula_units_Z 4
_cell_length_a 12.1106(8)
_cell_length_b 25.9428(18)
_cell_length_c 16.7328(11)
_cell_measurement_reflns_used 7815
_cell_measurement_temperature 100.00
_cell_measurement_theta_max 25.674
_cell_measurement_theta_min 2.317
_cell_volume 5190.4(6)
_computing_cell_refinement 'SAINT v8.37A (Bruker, 2015)'
_computing_data_collection 'APEX3 v.2017.3_0 (Bruker AXS, 2017)'
_computing_data_reduction 'SAINT v8.37A (Bruker, 2015)'
_computing_molecular_graphics 'Olex2 1.5 (Dolomanov et al., 2009)'
_computing_publication_material 'Olex2 1.5 (Dolomanov et al., 2009)'
_computing_structure_refinement 'SHELXL 2018/3 (Sheldrick, 2015)'
_computing_structure_solution 'SHELXT 2014/5 (Sheldrick, 2014)'
_diffrn_ambient_temperature 100.00
_diffrn_measured_fraction_theta_full 0.999
_diffrn_measured_fraction_theta_max 0.999
_diffrn_measurement_device_type 'Bruker D8 Venture'
_diffrn_measurement_method \w-scan
_diffrn_radiation_monochromator graphite
_diffrn_radiation_type MoK\a
_diffrn_radiation_wavelength 0.71073
_diffrn_reflns_av_R_equivalents 0.0758
_diffrn_reflns_av_unetI/netI 0.0820
_diffrn_reflns_Laue_measured_fraction_full 0.999
_diffrn_reflns_Laue_measured_fraction_max 0.999
_diffrn_reflns_limit_h_max 14
_diffrn_reflns_limit_h_min -14
_diffrn_reflns_limit_k_max 30
_diffrn_reflns_limit_k_min -30
_diffrn_reflns_limit_l_max 18
_diffrn_reflns_limit_l_min -19
_diffrn_reflns_number 30699
_diffrn_reflns_point_group_measured_fraction_full 0.999
_diffrn_reflns_point_group_measured_fraction_max 0.999
_diffrn_reflns_theta_full 24.997
_diffrn_reflns_theta_max 24.997
_diffrn_reflns_theta_min 1.875
_diffrn_source_current 1.0
_diffrn_source_power 0.05
_diffrn_source_target Mo
_diffrn_source_type 'fine-focus sealed X-ray tube'
_diffrn_source_voltage 50.0
_exptl_absorpt_coefficient_mu 3.096
_exptl_absorpt_correction_T_max 0.7454
_exptl_absorpt_correction_T_min 0.5198
_exptl_absorpt_correction_type multi-scan
_exptl_absorpt_process_details
;
SADABS-2016/2 (Bruker,2016/2) was used for absorption correction.
wR2(int) was 0.1183 before and 0.0566 after correction.
The Ratio of minimum to maximum transmission is 0.6973.
The \l/2 correction factor is Not present.
;
_exptl_crystal_colour 'light yellow'
_exptl_crystal_colour_modifier light
_exptl_crystal_colour_primary yellow
_exptl_crystal_density_diffrn 1.583
_exptl_crystal_description block
_exptl_crystal_F_000 2452
_exptl_crystal_size_max 0.33
_exptl_crystal_size_mid 0.16
_exptl_crystal_size_min 0.04
_refine_diff_density_max 1.114
_refine_diff_density_min -1.261
_refine_diff_density_rms 0.147
_refine_ls_extinction_method none
_refine_ls_goodness_of_fit_ref 1.028
_refine_ls_hydrogen_treatment constr
_refine_ls_matrix_type full
_refine_ls_number_parameters 624
_refine_ls_number_reflns 9142
_refine_ls_number_restraints 18
_refine_ls_restrained_S_all 1.028
_refine_ls_R_factor_all 0.0731
_refine_ls_R_factor_gt 0.0426
_refine_ls_shift/su_max 0.002
_refine_ls_shift/su_mean 0.000
_refine_ls_structure_factor_coef Fsqd
_refine_ls_weighting_details 'w=1/[\s^2^(Fo^2^)+(0.0317P)^2^] where P=(Fo^2^+2Fc^2^)/3'
_refine_ls_weighting_scheme calc
_refine_ls_wR_factor_gt 0.0766
_refine_ls_wR_factor_ref 0.0836
_reflns_Friedel_coverage 0.000
_reflns_number_gt 6508
_reflns_number_total 9142
_reflns_threshold_expression 'I > 2\s(I)'
_cod_data_source_file d6dt00392c2.cif
_cod_data_source_block uth6
_cod_database_code 7721095
_shelx_shelxl_version_number 2018/3
_shelx_space_group_comment
;
The symmetry employed for this shelxl refinement is uniquely defined
by the following loop, which should always be used as a source of
symmetry information in preference to the above space-group names.
They are only intended as comments.
;
_shelx_estimated_absorpt_t_max 0.886
_shelx_estimated_absorpt_t_min 0.428
_olex2_refinement_description
;
1. Fixed Uiso
 At 1.2 times of:
  All C(H) groups, All C(H,H) groups
 At 1.5 times of:
  All C(H,H,H) groups
2. Rigid body (RIGU) restrains
 O2, N4, C13, C14
 with sigma for 1-2 distances of 0.004 and sigma for 1-3 distances of 0.004
3.a Ternary CH refined with riding coordinates:
 C21(H21), C35(H35)
3.b Secondary CH2 refined with riding coordinates:
 C15(H15A,H15B), C22(H22A,H22B), C23(H23A,H23B), C24(H24A,H24B), C25(H25A,
 H25B), C26(H26A,H26B), C29(H29A,H29B), C36(H36A,H36B), C37(H37A,H37B),
 C38(H38A,H38B), C39(H39A,H39B), C40(H40A,H40B), C43(H43A,H43B)
3.c Aromatic/amide H refined with riding coordinates:
 C3(H3), C9(H9), C10(H10), C12(H12), C18(H18), C19(H19), C27(H27), C28(H28),
 C32(H32), C33(H33), C41(H41), C42(H42)
3.d Idealised Me refined as rotating group:
 C16(H16A,H16B,H16C), C30(H30A,H30B,H30C)
;
_smtbx_masks_void_probe_radius 1.2
_smtbx_masks_void_truncation_radius 1.2
_olex2_submission_special_instructions 'No special instructions were received'

loop_
_space_group_symop_operation_xyz
'x, y, z'
'-x+1/2, y+1/2, -z+1/2'
'-x, -y, -z'
'x-1/2, -y-1/2, z-1/2'

loop_
_atom_site_label
_atom_site_type_symbol
_atom_site_fract_x
_atom_site_fract_y
_atom_site_fract_z
_atom_site_U_iso_or_equiv
_atom_site_adp_type
_atom_site_occupancy
_atom_site_site_symmetry_order
_atom_site_calc_flag
_atom_site_refinement_flags_posn
_atom_site_refinement_flags_adp
_atom_site_refinement_flags_occupancy
_atom_site_disorder_assembly
_atom_site_disorder_group
Th1 Th 0.23844(2) 0.47265(2) 0.73007(2) 0.01444(7) Uani 1 1 d . . . . .
Cl1 Cl 0.44462(13) 0.38396(6) 0.37489(9) 0.0263(4) Uani 1 1 d . . . . .
Cl2 Cl 0.82107(13) 0.51518(6) 0.71443(11) 0.0343(5) Uani 1 1 d . . . . .
O1 O 0.1111(3) 0.45689(13) 0.6029(2) 0.0144(9) Uani 1 1 d . . . . .
O2 O 0.3733(3) 0.49302(14) 0.8512(2) 0.0179(9) Uani 1 1 d . . . . .
O3 O 0.2161(3) 0.37523(14) 0.6930(2) 0.0179(9) Uani 1 1 d . . . . .
O4 O 0.3798(3) 0.39787(14) 0.7550(2) 0.0187(10) Uani 1 1 d . . . . .
O5 O 0.3573(4) 0.32193(16) 0.6988(3) 0.0357(13) Uani 1 1 d . . . . .
O6 O 0.0576(3) 0.43121(14) 0.7587(2) 0.0178(10) Uani 1 1 d . . . . .
O7 O 0.2040(3) 0.41848(15) 0.8488(2) 0.0181(10) Uani 1 1 d . . . . .
O8 O 0.0447(3) 0.38295(17) 0.8624(3) 0.0307(12) Uani 1 1 d . . . . .
O9 O 0.0766(3) 0.53683(14) 0.7096(2) 0.0193(10) Uani 1 1 d . . . . .
O10 O 0.1476(3) 0.52328(16) 0.8345(2) 0.0222(10) Uani 1 1 d . . . . .
O11 O 0.0214(4) 0.58275(16) 0.8058(3) 0.0331(12) Uani 1 1 d . . . . .
O12 O 0.2981(3) 0.57052(15) 0.7439(2) 0.0191(10) Uani 1 1 d . . . . .
O13 O 0.2581(3) 0.54211(14) 0.6217(2) 0.0173(10) Uani 1 1 d . . . . .
O14 O 0.2895(3) 0.62391(15) 0.6413(2) 0.0247(11) Uani 1 1 d . . . . .
N1 N 0.3204(4) 0.44398(17) 0.5964(3) 0.0149(11) Uani 1 1 d . . . . .
N2 N 0.4558(4) 0.49062(17) 0.7186(3) 0.0162(12) Uani 1 1 d . . . . .
N3 N 0.0518(4) 0.39688(17) 0.5090(3) 0.0176(12) Uani 1 1 d . . . . .
N4 N 0.4874(4) 0.55557(18) 0.9078(3) 0.0214(12) Uani 1 1 d . . . . .
N5 N 0.3183(4) 0.3630(2) 0.7149(3) 0.0235(13) Uani 1 1 d . . . . .
N6 N 0.0989(4) 0.40979(19) 0.8251(3) 0.0232(13) Uani 1 1 d . . . . .
N7 N 0.0795(4) 0.54876(19) 0.7848(3) 0.0213(13) Uani 1 1 d . . . . .
N8 N 0.2818(4) 0.58122(19) 0.6689(3) 0.0198(12) Uani 1 1 d . . . . .
C1 C 0.1306(5) 0.4251(2) 0.5502(3) 0.0146(13) Uani 1 1 d . . . . .
C2 C 0.2511(5) 0.4231(2) 0.5352(4) 0.0145(13) Uani 1 1 d . . . . .
C3 C 0.2864(5) 0.4055(2) 0.4647(4) 0.0189(14) Uani 1 1 d . . . . .
H3 H 0.234466 0.392059 0.421140 0.023 Uiso 1 1 calc R U . . .
C4 C 0.3990(5) 0.4081(2) 0.4603(4) 0.0172(14) Uani 1 1 d . . . . .
C5 C 0.4742(5) 0.4302(2) 0.5221(4) 0.0178(14) Uani 1 1 d . . . . .
C6 C 0.4302(5) 0.4486(2) 0.5899(3) 0.0123(13) Uani 1 1 d . . . . .
C7 C 0.5016(4) 0.4734(2) 0.6549(3) 0.0172(13) Uani 1 1 d . . . . .
C8 C 0.6160(5) 0.4796(2) 0.6500(4) 0.0176(14) Uani 1 1 d . . . . .
C9 C 0.6585(5) 0.4604(2) 0.5815(4) 0.0194(15) Uani 1 1 d . . . . .
H9 H 0.735648 0.464703 0.578539 0.023 Uiso 1 1 calc R U . . .
C10 C 0.5929(5) 0.4366(2) 0.5209(4) 0.0215(15) Uani 1 1 d . . . . .
H10 H 0.624378 0.423625 0.476410 0.026 Uiso 1 1 calc R U . . .
C11 C 0.6820(5) 0.5041(2) 0.7158(4) 0.0227(15) Uani 1 1 d . . . . .
C12 C 0.6352(5) 0.5199(2) 0.7823(4) 0.0204(15) Uani 1 1 d . . . . .
H12 H 0.679792 0.535927 0.827409 0.025 Uiso 1 1 calc R U . . .
C13 C 0.5213(5) 0.5118(2) 0.7813(4) 0.0175(14) Uani 1 1 d . . . . .
C14 C 0.4574(5) 0.5211(2) 0.8509(3) 0.0192(14) Uani 1 1 d . . . . .
C15 C -0.0647(5) 0.4042(2) 0.5224(4) 0.0223(15) Uani 1 1 d . . . . .
H15A H -0.116034 0.397983 0.471092 0.027 Uiso 1 1 calc R U . . .
H15B H -0.074983 0.440226 0.539159 0.027 Uiso 1 1 calc R U . . .
C16 C -0.0942(5) 0.3673(2) 0.5879(4) 0.0318(17) Uani 1 1 d . . . . .
H16A H -0.086812 0.331545 0.570494 0.048 Uiso 1 1 calc R U . . .
H16B H -0.171347 0.373524 0.596300 0.048 Uiso 1 1 calc R U . . .
H16C H -0.043235 0.373255 0.638717 0.048 Uiso 1 1 calc R U . . .
C17 C 0.0734(5) 0.3530(2) 0.4613(4) 0.0161(14) Uani 1 1 d . . . . .
C18 C 0.1314(5) 0.3113(2) 0.4998(4) 0.0212(15) Uani 1 1 d . . . . .
H18 H 0.154781 0.311377 0.556741 0.025 Uiso 1 1 calc R U . . .
C19 C 0.1543(5) 0.2698(2) 0.4535(4) 0.0211(15) Uani 1 1 d . . . . .
H19 H 0.194597 0.241363 0.479353 0.025 Uiso 1 1 calc R U . . .
C20 C 0.1203(5) 0.2684(2) 0.3704(4) 0.0178(14) Uani 1 1 d . . . . .
C21 C 0.1525(5) 0.2243(2) 0.3189(4) 0.0191(15) Uani 1 1 d . . . . .
H21 H 0.116205 0.230768 0.261801 0.023 Uiso 1 1 calc R U . . .
C22 C 0.1116(5) 0.1716(2) 0.3441(4) 0.0228(16) Uani 1 1 d . . . . .
H22A H 0.144084 0.164579 0.401124 0.027 Uiso 1 1 calc R U . . .
H22B H 0.029194 0.172201 0.340027 0.027 Uiso 1 1 calc R U . . .
C23 C 0.1455(5) 0.1290(2) 0.2902(4) 0.0296(17) Uani 1 1 d . . . . .
H23A H 0.122668 0.095279 0.309865 0.035 Uiso 1 1 calc R U . . .
H23B H 0.105503 0.133901 0.234308 0.035 Uiso 1 1 calc R U . . .
C24 C 0.2708(5) 0.1285(2) 0.2889(4) 0.0274(17) Uani 1 1 d . . . . .
H24A H 0.310721 0.119322 0.343392 0.033 Uiso 1 1 calc R U . . .
H24B H 0.288271 0.101841 0.250403 0.033 Uiso 1 1 calc R U . . .
C25 C 0.3114(5) 0.1806(2) 0.2642(4) 0.0270(16) Uani 1 1 d . . . . .
H25A H 0.277660 0.188221 0.207584 0.032 Uiso 1 1 calc R U . . .
H25B H 0.393707 0.179870 0.267125 0.032 Uiso 1 1 calc R U . . .
C26 C 0.2795(5) 0.2228(2) 0.3198(4) 0.0221(15) Uani 1 1 d . . . . .
H26A H 0.304812 0.256584 0.302024 0.026 Uiso 1 1 calc R U . . .
H26B H 0.317855 0.216466 0.375697 0.026 Uiso 1 1 calc R U . . .
C27 C 0.0623(5) 0.3105(2) 0.3347(4) 0.0227(15) Uani 1 1 d . . . . .
H27 H 0.039361 0.310599 0.277722 0.027 Uiso 1 1 calc R U . . .
C28 C 0.0365(5) 0.3525(2) 0.3790(4) 0.0216(15) Uani 1 1 d . . . . .
H28 H -0.005843 0.380410 0.353314 0.026 Uiso 1 1 calc R U . . .
C29 C 0.4165(5) 0.5637(2) 0.9714(4) 0.0291(17) Uani 1 1 d . . . . .
H29A H 0.464761 0.572541 1.023049 0.035 Uiso 1 1 calc R U . . .
H29B H 0.376788 0.531237 0.979744 0.035 Uiso 1 1 calc R U . . .
C30 C 0.3321(6) 0.6060(2) 0.9493(4) 0.040(2) Uani 1 1 d . . . . .
H30A H 0.285014 0.597734 0.897655 0.059 Uiso 1 1 calc R U . . .
H30B H 0.371129 0.638660 0.944086 0.059 Uiso 1 1 calc R U . . .
H30C H 0.285131 0.609288 0.991617 0.059 Uiso 1 1 calc R U . . .
C31 C 0.5757(5) 0.5933(2) 0.9060(4) 0.0220(15) Uani 1 1 d . . . . .
C32 C 0.5663(5) 0.6297(2) 0.8443(4) 0.0254(16) Uani 1 1 d . . . . .
H32 H 0.502355 0.630198 0.803214 0.031 Uiso 1 1 calc R U . . .
C33 C 0.6512(5) 0.6649(2) 0.8435(4) 0.0296(17) Uani 1 1 d . . . . .
H33 H 0.644586 0.690015 0.801692 0.036 Uiso 1 1 calc R U . . .
C34 C 0.7466(5) 0.6648(2) 0.9024(4) 0.0248(16) Uani 1 1 d . . . . .
C35 C 0.8372(5) 0.7041(2) 0.9009(4) 0.0234(15) Uani 1 1 d . . . . .
H35 H 0.831374 0.716836 0.843973 0.028 Uiso 1 1 calc R U . . .
C36 C 0.8196(5) 0.7506(2) 0.9540(4) 0.0314(18) Uani 1 1 d . . . . .
H36A H 0.822928 0.739110 1.010783 0.038 Uiso 1 1 calc R U . . .
H36B H 0.744391 0.765345 0.935763 0.038 Uiso 1 1 calc R U . . .
C37 C 0.9086(5) 0.7926(2) 0.9503(4) 0.0365(19) Uani 1 1 d . . . . .
H37A H 0.899072 0.807147 0.894924 0.044 Uiso 1 1 calc R U . . .
H37B H 0.897455 0.820816 0.988033 0.044 Uiso 1 1 calc R U . . .
C38 C 1.0270(5) 0.7715(2) 0.9724(4) 0.0292(17) Uani 1 1 d . . . . .
H38A H 1.040503 0.761338 1.030143 0.035 Uiso 1 1 calc R U . . .
H38B H 1.081680 0.798602 0.964328 0.035 Uiso 1 1 calc R U . . .
C39 C 1.0430(6) 0.7247(2) 0.9195(4) 0.0364(19) Uani 1 1 d . . . . .
H39A H 1.037793 0.735755 0.862458 0.044 Uiso 1 1 calc R U . . .
H39B H 1.118371 0.709939 0.936904 0.044 Uiso 1 1 calc R U . . .
C40 C 0.9551(5) 0.6836(2) 0.9258(4) 0.0338(18) Uani 1 1 d . . . . .
H40A H 0.967191 0.654117 0.890681 0.041 Uiso 1 1 calc R U . . .
H40B H 0.963679 0.670974 0.982287 0.041 Uiso 1 1 calc R U . . .
C41 C 0.7512(5) 0.6295(2) 0.9653(4) 0.0256(16) Uani 1 1 d . . . . .
H41 H 0.813730 0.629785 1.007547 0.031 Uiso 1 1 calc R U . . .
C42 C 0.6662(5) 0.5935(2) 0.9677(4) 0.0252(16) Uani 1 1 d . . . . .
H42 H 0.670426 0.569624 1.011066 0.030 Uiso 1 1 calc R U . . .
Cl3 Cl 0.84242(15) 0.47602(7) 0.93398(12) 0.0478(5) Uani 1 1 d . . . . .
C43 C 0.9502(5) 0.5155(2) 0.9872(4) 0.041(2) Uani 1 1 d . . . . .
H43A H 0.967994 0.543790 0.951565 0.049 Uiso 1 1 calc R U . . .
H43B H 0.924473 0.531006 1.035043 0.049 Uiso 1 1 calc R U . . .

loop_
_atom_site_aniso_label
_atom_site_aniso_U_11
_atom_site_aniso_U_22
_atom_site_aniso_U_33
_atom_site_aniso_U_23
_atom_site_aniso_U_13
_atom_site_aniso_U_12
Th1 0.01321(11) 0.01593(11) 0.01401(13) -0.00030(11) 0.00165(8) -0.00054(12)
Cl1 0.0304(9) 0.0290(9) 0.0226(10) -0.0016(7) 0.0136(8) 0.0048(8)
Cl2 0.0136(8) 0.0428(12) 0.0454(12) 0.0094(8) 0.0018(8) -0.0071(8)
O1 0.016(2) 0.014(2) 0.015(3) -0.0021(17) 0.0067(18) -0.0027(17)
O2 0.015(2) 0.020(2) 0.017(3) 0.0002(18) -0.0024(18) -0.0074(18)
O3 0.010(2) 0.020(2) 0.023(3) 0.0019(19) -0.0003(18) -0.0003(19)
O4 0.014(2) 0.013(2) 0.029(3) 0.0043(19) 0.005(2) 0.0012(19)
O5 0.032(3) 0.017(3) 0.060(4) -0.011(2) 0.013(3) 0.008(2)
O6 0.019(2) 0.022(2) 0.011(3) 0.0019(18) -0.0008(18) 0.0037(19)
O7 0.011(2) 0.030(3) 0.012(3) -0.0008(19) -0.0008(18) -0.003(2)
O8 0.022(3) 0.048(3) 0.022(3) 0.014(2) 0.007(2) -0.013(2)
O9 0.019(2) 0.022(3) 0.017(3) -0.0051(19) 0.0036(19) 0.0014(19)
O10 0.020(2) 0.029(3) 0.016(3) -0.003(2) -0.0005(19) 0.002(2)
O11 0.036(3) 0.031(3) 0.033(3) -0.011(2) 0.008(2) 0.012(2)
O12 0.015(2) 0.027(3) 0.015(3) 0.0051(19) -0.0003(18) 0.004(2)
O13 0.018(2) 0.020(2) 0.015(3) -0.0021(17) 0.0066(18) 0.0002(18)
O14 0.035(3) 0.012(2) 0.028(3) 0.0034(19) 0.008(2) -0.001(2)
N1 0.013(3) 0.011(3) 0.022(3) 0.003(2) 0.006(2) -0.004(2)
N2 0.007(3) 0.020(3) 0.020(3) 0.002(2) -0.002(2) -0.001(2)
N3 0.016(3) 0.017(3) 0.020(3) -0.002(2) 0.004(2) -0.001(2)
N4 0.021(3) 0.021(3) 0.020(3) 0.002(2) -0.002(2) -0.009(2)
N5 0.033(4) 0.025(3) 0.014(3) -0.002(2) 0.007(3) -0.003(3)
N6 0.022(3) 0.026(3) 0.020(4) 0.000(3) 0.001(3) 0.003(3)
N7 0.019(3) 0.023(3) 0.020(4) -0.003(3) -0.002(3) 0.000(3)
N8 0.014(3) 0.019(3) 0.027(4) -0.003(3) 0.003(2) 0.004(2)
C1 0.015(3) 0.016(3) 0.013(4) 0.004(3) 0.002(3) 0.001(3)
C2 0.015(3) 0.011(3) 0.019(4) 0.001(3) 0.007(3) -0.001(3)
C3 0.020(3) 0.019(3) 0.017(4) 0.003(3) 0.001(3) 0.002(3)
C4 0.021(3) 0.013(3) 0.020(4) 0.005(3) 0.010(3) 0.005(3)
C5 0.015(3) 0.016(3) 0.023(4) 0.006(3) 0.004(3) 0.008(3)
C6 0.015(3) 0.008(3) 0.014(4) 0.000(2) 0.003(3) 0.000(3)
C7 0.014(3) 0.018(3) 0.018(4) 0.006(3) -0.003(3) 0.001(3)
C8 0.014(3) 0.016(3) 0.022(4) 0.009(3) 0.001(3) 0.001(3)
C9 0.012(3) 0.016(4) 0.030(4) 0.002(3) 0.001(3) 0.000(3)
C10 0.023(4) 0.015(3) 0.028(4) 0.009(3) 0.012(3) 0.007(3)
C11 0.013(3) 0.022(4) 0.033(5) 0.006(3) 0.004(3) 0.002(3)
C12 0.013(3) 0.020(4) 0.025(4) 0.005(3) -0.010(3) -0.007(3)
C13 0.020(3) 0.013(3) 0.018(4) 0.004(2) 0.000(3) 0.002(3)
C14 0.016(3) 0.029(4) 0.009(3) 0.003(3) -0.007(2) -0.007(3)
C15 0.013(3) 0.030(4) 0.022(4) -0.008(3) -0.001(3) 0.001(3)
C16 0.018(4) 0.040(4) 0.039(5) 0.001(3) 0.009(3) -0.007(3)
C17 0.020(3) 0.014(3) 0.015(4) -0.007(3) 0.006(3) -0.002(3)
C18 0.021(4) 0.018(3) 0.023(4) 0.001(3) 0.000(3) -0.006(3)
C19 0.018(4) 0.020(4) 0.024(4) 0.005(3) -0.001(3) 0.005(3)
C20 0.015(3) 0.019(3) 0.018(4) -0.001(3) 0.002(3) -0.002(3)
C21 0.030(4) 0.013(3) 0.013(4) -0.004(2) 0.002(3) 0.008(3)
C22 0.016(4) 0.025(4) 0.026(4) -0.002(3) -0.001(3) -0.001(3)
C23 0.025(4) 0.019(4) 0.045(5) -0.009(3) 0.004(3) 0.002(3)
C24 0.024(4) 0.029(4) 0.030(5) -0.003(3) 0.007(3) 0.003(3)
C25 0.022(4) 0.029(4) 0.029(5) -0.008(3) 0.001(3) 0.003(3)
C26 0.025(4) 0.017(3) 0.024(4) -0.003(3) 0.001(3) -0.008(3)
C27 0.015(3) 0.027(4) 0.026(4) -0.006(3) 0.001(3) -0.002(3)
C28 0.019(4) 0.026(4) 0.016(4) -0.002(3) -0.007(3) -0.001(3)
C29 0.035(4) 0.035(4) 0.018(4) -0.005(3) 0.008(3) -0.010(3)
C30 0.050(5) 0.033(4) 0.037(5) -0.015(3) 0.012(4) -0.006(4)
C31 0.030(4) 0.020(4) 0.014(4) 0.001(3) -0.003(3) -0.012(3)
C32 0.027(4) 0.027(4) 0.018(4) 0.002(3) -0.009(3) -0.007(3)
C33 0.043(5) 0.026(4) 0.018(4) 0.010(3) -0.001(3) -0.012(3)
C34 0.031(4) 0.023(4) 0.018(4) 0.000(3) -0.003(3) -0.015(3)
C35 0.031(4) 0.030(4) 0.008(4) 0.000(3) 0.001(3) -0.013(3)
C36 0.027(4) 0.020(4) 0.047(5) -0.002(3) 0.003(4) -0.004(3)
C37 0.035(4) 0.025(4) 0.045(5) 0.000(3) -0.010(4) -0.003(3)
C38 0.030(4) 0.031(4) 0.022(4) -0.002(3) -0.007(3) -0.013(3)
C39 0.037(4) 0.041(5) 0.031(5) -0.012(3) 0.006(4) -0.011(4)
C40 0.033(4) 0.021(4) 0.052(5) -0.015(3) 0.020(4) -0.006(3)
C41 0.031(4) 0.026(4) 0.017(4) 0.001(3) -0.006(3) -0.011(3)
C42 0.029(4) 0.022(4) 0.022(4) 0.000(3) -0.005(3) -0.013(3)
Cl3 0.0410(11) 0.0473(12) 0.0494(13) 0.0018(10) -0.0107(9) -0.0027(10)
C43 0.045(5) 0.043(5) 0.033(5) -0.007(4) 0.001(4) 0.006(4)

loop_
_atom_type_symbol
_atom_type_description
_atom_type_scat_dispersion_real
_atom_type_scat_dispersion_imag
_atom_type_scat_source
C C 0.0033 0.0016 'International Tables Vol C Tables 4.2.6.8 and 6.1.1.4'
H H 0.0000 0.0000 'International Tables Vol C Tables 4.2.6.8 and 6.1.1.4'
Cl Cl 0.1484 0.1585 'International Tables Vol C Tables 4.2.6.8 and 6.1.1.4'
N N 0.0061 0.0033 'International Tables Vol C Tables 4.2.6.8 and 6.1.1.4'
O O 0.0106 0.0060 'International Tables Vol C Tables 4.2.6.8 and 6.1.1.4'
Th Th -7.2400 8.8979 'International Tables Vol C Tables 4.2.6.8 and 6.1.1.4'

loop_
_geom_angle_atom_site_label_1
_geom_angle_atom_site_label_2
_geom_angle_atom_site_label_3
_geom_angle
_geom_angle_site_symmetry_1
_geom_angle_site_symmetry_3
_geom_angle_publ_flag
O1 Th1 O3 66.74(12) . . ?
O1 Th1 O4 108.95(12) . . ?
O1 Th1 O6 69.69(12) . . ?
O1 Th1 O7 115.47(12) . . ?
O1 Th1 O9 68.24(12) . . ?
O1 Th1 O10 113.36(12) . . ?
O1 Th1 O12 111.22(12) . . ?
O1 Th1 O13 67.98(12) . . ?
O1 Th1 N1 59.86(13) . . ?
O1 Th1 N2 116.79(13) . . ?
O2 Th1 O1 175.61(12) . . ?
O2 Th1 O3 115.88(12) . . ?
O2 Th1 O4 71.95(13) . . ?
O2 Th1 O6 114.47(12) . . ?
O2 Th1 O7 68.91(12) . . ?
O2 Th1 O9 111.50(12) . . ?
O2 Th1 O10 68.15(12) . . ?
O2 Th1 O12 65.33(12) . . ?
O2 Th1 O13 107.78(12) . . ?
O2 Th1 N1 117.52(13) . . ?
O2 Th1 N2 59.64(13) . . ?
O3 Th1 O12 165.97(12) . . ?
O3 Th1 N1 64.66(12) . . ?
O3 Th1 N2 102.42(13) . . ?
O4 Th1 O3 49.43(12) . . ?
O4 Th1 O12 122.98(12) . . ?
O4 Th1 O13 120.27(12) . . ?
O4 Th1 N1 66.65(13) . . ?
O4 Th1 N2 60.89(13) . . ?
O6 Th1 O3 64.96(12) . . ?
O6 Th1 O4 102.71(12) . . ?
O6 Th1 O9 68.68(12) . . ?
O6 Th1 O10 67.34(12) . . ?
O6 Th1 O12 128.28(12) . . ?
O6 Th1 O13 126.91(12) . . ?
O6 Th1 N1 118.70(13) . . ?
O6 Th1 N2 163.31(13) . . ?
O7 Th1 O3 67.88(12) . . ?
O7 Th1 O4 68.99(12) . . ?
O7 Th1 O6 50.44(12) . . ?
O7 Th1 O9 104.44(12) . . ?
O7 Th1 O10 66.84(12) . . ?
O7 Th1 O12 122.94(12) . . ?
O7 Th1 O13 169.37(12) . . ?
O7 Th1 N1 129.02(13) . . ?
O7 Th1 N2 115.84(13) . . ?
O9 Th1 O3 123.52(12) . . ?
O9 Th1 O4 171.38(12) . . ?
O9 Th1 O10 49.84(12) . . ?
O9 Th1 O12 65.05(12) . . ?
O9 Th1 O13 66.86(12) . . ?
O9 Th1 N1 116.45(13) . . ?
O9 Th1 N2 127.73(13) . . ?
O10 Th1 O3 128.21(12) . . ?
O10 Th1 O4 128.30(13) . . ?
O10 Th1 O12 65.74(12) . . ?
O10 Th1 O13 102.52(12) . . ?
O10 Th1 N1 163.88(13) . . ?
O10 Th1 N2 119.08(13) . . ?
O12 Th1 N1 101.95(13) . . ?
O12 Th1 N2 65.50(13) . . ?
O13 Th1 O3 121.66(12) . . ?
O13 Th1 O12 48.63(12) . . ?
O13 Th1 N1 61.60(12) . . ?
O13 Th1 N2 68.46(13) . . ?
N1 Th1 N2 59.87(14) . . ?
C1 O1 Th1 123.7(4) . . ?
C14 O2 Th1 123.8(3) . . ?
N5 O3 Th1 96.6(3) . . ?
N5 O4 Th1 97.5(3) . . ?
N6 O6 Th1 96.8(3) . . ?
N6 O7 Th1 97.7(3) . . ?
N7 O9 Th1 97.1(3) . . ?
N7 O10 Th1 97.2(3) . . ?
N8 O12 Th1 97.2(3) . . ?
N8 O13 Th1 99.0(3) . . ?
C2 N1 Th1 118.8(3) . . ?
C2 N1 C6 118.7(5) . . ?
C6 N1 Th1 122.5(4) . . ?
C7 N2 Th1 121.6(4) . . ?
C13 N2 Th1 118.7(4) . . ?
C13 N2 C7 119.3(5) . . ?
C1 N3 C15 118.9(5) . . ?
C1 N3 C17 123.6(5) . . ?
C17 N3 C15 116.7(5) . . ?
C14 N4 C29 119.4(5) . . ?
C14 N4 C31 124.2(5) . . ?
C31 N4 C29 115.5(5) . . ?
O3 N5 Th1 58.7(3) . . ?
O3 N5 O4 115.4(5) . . ?
O4 N5 Th1 57.5(3) . . ?
O5 N5 Th1 169.9(4) . . ?
O5 N5 O3 123.4(5) . . ?
O5 N5 O4 121.2(5) . . ?
O6 N6 Th1 58.2(3) . . ?
O6 N6 O7 115.1(5) . . ?
O7 N6 Th1 56.9(3) . . ?
O8 N6 Th1 177.6(4) . . ?
O8 N6 O6 122.5(5) . . ?
O8 N6 O7 122.5(5) . . ?
O9 N7 Th1 57.6(3) . . ?
O10 N7 Th1 58.1(3) . . ?
O10 N7 O9 115.5(5) . . ?
O11 N7 Th1 174.6(4) . . ?
O11 N7 O9 121.9(5) . . ?
O11 N7 O10 122.6(5) . . ?
O12 N8 O13 114.7(5) . . ?
O14 N8 O12 124.6(5) . . ?
O14 N8 O13 120.8(5) . . ?
O1 C1 N3 122.2(5) . . ?
O1 C1 C2 115.5(5) . . ?
N3 C1 C2 122.2(5) . . ?
N1 C2 C1 111.3(5) . . ?
N1 C2 C3 122.9(5) . . ?
C3 C2 C1 125.6(5) . . ?
C2 C3 H3 121.0 . . ?
C4 C3 C2 117.9(6) . . ?
C4 C3 H3 121.0 . . ?
C3 C4 Cl1 118.4(5) . . ?
C3 C4 C5 121.1(5) . . ?
C5 C4 Cl1 120.5(4) . . ?
C4 C5 C6 116.8(5) . . ?
C4 C5 C10 124.8(6) . . ?
C6 C5 C10 118.4(6) . . ?
N1 C6 C5 122.3(5) . . ?
N1 C6 C7 117.5(5) . . ?
C5 C6 C7 120.2(5) . . ?
N2 C7 C6 118.2(5) . . ?
N2 C7 C8 122.5(5) . . ?
C8 C7 C6 119.2(5) . . ?
C7 C8 C9 119.5(5) . . ?
C11 C8 C7 116.6(5) . . ?
C11 C8 C9 123.9(5) . . ?
C8 C9 H9 119.1 . . ?
C10 C9 C8 121.8(6) . . ?
C10 C9 H9 119.1 . . ?
C5 C10 H10 119.6 . . ?
C9 C10 C5 120.9(6) . . ?
C9 C10 H10 119.6 . . ?
C8 C11 Cl2 120.2(5) . . ?
C12 C11 Cl2 119.3(5) . . ?
C12 C11 C8 120.6(5) . . ?
C11 C12 H12 120.9 . . ?
C11 C12 C13 118.3(6) . . ?
C13 C12 H12 120.9 . . ?
N2 C13 C12 122.6(6) . . ?
N2 C13 C14 111.0(5) . . ?
C12 C13 C14 126.2(6) . . ?
O2 C14 N4 121.6(5) . . ?
O2 C14 C13 115.1(5) . . ?
N4 C14 C13 123.3(5) . . ?
N3 C15 H15A 109.4 . . ?
N3 C15 H15B 109.4 . . ?
N3 C15 C16 111.4(5) . . ?
H15A C15 H15B 108.0 . . ?
C16 C15 H15A 109.4 . . ?
C16 C15 H15B 109.4 . . ?
C15 C16 H16A 109.5 . . ?
C15 C16 H16B 109.5 . . ?
C15 C16 H16C 109.5 . . ?
H16A C16 H16B 109.5 . . ?
H16A C16 H16C 109.5 . . ?
H16B C16 H16C 109.5 . . ?
C18 C17 N3 118.9(5) . . ?
C28 C17 N3 120.2(5) . . ?
C28 C17 C18 121.0(5) . . ?
C17 C18 H18 120.7 . . ?
C19 C18 C17 118.6(6) . . ?
C19 C18 H18 120.7 . . ?
C18 C19 H19 119.0 . . ?
C18 C19 C20 122.0(6) . . ?
C20 C19 H19 119.0 . . ?
C19 C20 C21 121.7(5) . . ?
C27 C20 C19 117.5(5) . . ?
C27 C20 C21 120.6(6) . . ?
C20 C21 H21 107.5 . . ?
C20 C21 C22 113.1(5) . . ?
C20 C21 C26 111.1(5) . . ?
C22 C21 H21 107.5 . . ?
C22 C21 C26 109.9(5) . . ?
C26 C21 H21 107.5 . . ?
C21 C22 H22A 109.5 . . ?
C21 C22 H22B 109.5 . . ?
H22A C22 H22B 108.1 . . ?
C23 C22 C21 110.7(5) . . ?
C23 C22 H22A 109.5 . . ?
C23 C22 H22B 109.5 . . ?
C22 C23 H23A 109.2 . . ?
C22 C23 H23B 109.2 . . ?
H23A C23 H23B 107.9 . . ?
C24 C23 C22 112.2(5) . . ?
C24 C23 H23A 109.2 . . ?
C24 C23 H23B 109.2 . . ?
C23 C24 H24A 109.4 . . ?
C23 C24 H24B 109.4 . . ?
H24A C24 H24B 108.0 . . ?
C25 C24 C23 111.2(5) . . ?
C25 C24 H24A 109.4 . . ?
C25 C24 H24B 109.4 . . ?
C24 C25 H25A 109.6 . . ?
C24 C25 H25B 109.6 . . ?
C24 C25 C26 110.4(5) . . ?
H25A C25 H25B 108.1 . . ?
C26 C25 H25A 109.6 . . ?
C26 C25 H25B 109.6 . . ?
C21 C26 H26A 109.4 . . ?
C21 C26 H26B 109.4 . . ?
C25 C26 C21 111.3(5) . . ?
C25 C26 H26A 109.4 . . ?
C25 C26 H26B 109.4 . . ?
H26A C26 H26B 108.0 . . ?
C20 C27 H27 118.8 . . ?
C28 C27 C20 122.3(6) . . ?
C28 C27 H27 118.8 . . ?
C17 C28 C27 118.6(6) . . ?
C17 C28 H28 120.7 . . ?
C27 C28 H28 120.7 . . ?
N4 C29 H29A 109.2 . . ?
N4 C29 H29B 109.2 . . ?
N4 C29 C30 112.0(5) . . ?
H29A C29 H29B 107.9 . . ?
C30 C29 H29A 109.2 . . ?
C30 C29 H29B 109.2 . . ?
C29 C30 H30A 109.5 . . ?
C29 C30 H30B 109.5 . . ?
C29 C30 H30C 109.5 . . ?
H30A C30 H30B 109.5 . . ?
H30A C30 H30C 109.5 . . ?
H30B C30 H30C 109.5 . . ?
C32 C31 N4 119.9(5) . . ?
C42 C31 N4 119.1(5) . . ?
C42 C31 C32 120.9(6) . . ?
C31 C32 H32 120.5 . . ?
C33 C32 C31 118.9(6) . . ?
C33 C32 H32 120.5 . . ?
C32 C33 H33 119.1 . . ?
C32 C33 C34 121.9(6) . . ?
C34 C33 H33 119.1 . . ?
C33 C34 C35 120.8(6) . . ?
C41 C34 C33 117.8(6) . . ?
C41 C34 C35 121.3(6) . . ?
C34 C35 H35 107.4 . . ?
C34 C35 C36 110.8(5) . . ?
C34 C35 C40 114.5(5) . . ?
C36 C35 H35 107.4 . . ?
C40 C35 H35 107.4 . . ?
C40 C35 C36 109.2(5) . . ?
C35 C36 H36A 109.3 . . ?
C35 C36 H36B 109.3 . . ?
C35 C36 C37 111.7(5) . . ?
H36A C36 H36B 107.9 . . ?
C37 C36 H36A 109.3 . . ?
C37 C36 H36B 109.3 . . ?
C36 C37 H37A 109.2 . . ?
C36 C37 H37B 109.2 . . ?
H37A C37 H37B 107.9 . . ?
C38 C37 C36 111.9(5) . . ?
C38 C37 H37A 109.2 . . ?
C38 C37 H37B 109.2 . . ?
C37 C38 H38A 109.6 . . ?
C37 C38 H38B 109.6 . . ?
C37 C38 C39 110.2(5) . . ?
H38A C38 H38B 108.1 . . ?
C39 C38 H38A 109.6 . . ?
C39 C38 H38B 109.6 . . ?
C38 C39 H39A 109.4 . . ?
C38 C39 H39B 109.4 . . ?
H39A C39 H39B 108.0 . . ?
C40 C39 C38 111.2(6) . . ?
C40 C39 H39A 109.4 . . ?
C40 C39 H39B 109.4 . . ?
C35 C40 C39 111.9(5) . . ?
C35 C40 H40A 109.2 . . ?
C35 C40 H40B 109.2 . . ?
C39 C40 H40A 109.2 . . ?
C39 C40 H40B 109.2 . . ?
H40A C40 H40B 107.9 . . ?
C34 C41 H41 119.3 . . ?
C34 C41 C42 121.4(6) . . ?
C42 C41 H41 119.3 . . ?
C31 C42 C41 118.9(6) . . ?
C31 C42 H42 120.5 . . ?
C41 C42 H42 120.5 . . ?
Cl3 C43 H43A 109.7 . . ?
Cl3 C43 H43B 109.7 . . ?
C43 C43 Cl3 109.6(6) 3_767 . ?
C43 C43 H43A 109.7 3_767 . ?
C43 C43 H43B 109.7 3_767 . ?
H43A C43 H43B 108.2 . . ?

loop_
_geom_bond_atom_site_label_1
_geom_bond_atom_site_label_2
_geom_bond_distance
_geom_bond_site_symmetry_2
_geom_bond_publ_flag
Th1 O1 2.456(4) . ?
Th1 O2 2.450(4) . ?
Th1 O3 2.606(4) . ?
Th1 O4 2.577(4) . ?
Th1 O6 2.553(4) . ?
Th1 O7 2.522(4) . ?
Th1 O9 2.553(4) . ?
Th1 O10 2.569(4) . ?
Th1 O12 2.640(4) . ?
Th1 O13 2.594(4) . ?
Th1 N1 2.692(5) . ?
Th1 N2 2.710(4) . ?
Cl1 C4 1.729(6) . ?
Cl2 C11 1.712(6) . ?
O1 C1 1.258(6) . ?
O2 C14 1.253(6) . ?
O3 N5 1.274(6) . ?
O4 N5 1.291(6) . ?
O5 N5 1.212(6) . ?
O6 N6 1.271(6) . ?
O7 N6 1.291(6) . ?
O8 N6 1.199(6) . ?
O9 N7 1.291(6) . ?
O10 N7 1.261(6) . ?
O11 N7 1.214(6) . ?
O12 N8 1.271(6) . ?
O13 N8 1.289(6) . ?
O14 N8 1.209(6) . ?
N1 C2 1.332(7) . ?
N1 C6 1.357(7) . ?
N2 C7 1.353(7) . ?
N2 C13 1.329(7) . ?
N3 C1 1.309(7) . ?
N3 C15 1.475(7) . ?
N3 C17 1.438(7) . ?
N4 C14 1.315(7) . ?
N4 C29 1.485(7) . ?
N4 C31 1.454(7) . ?
C1 C2 1.519(7) . ?
C2 C3 1.393(7) . ?
C3 H3 0.9500 . ?
C3 C4 1.379(8) . ?
C4 C5 1.390(8) . ?
C5 C6 1.411(7) . ?
C5 C10 1.450(8) . ?
C6 C7 1.430(8) . ?
C7 C8 1.410(7) . ?
C8 C9 1.419(8) . ?
C8 C11 1.406(8) . ?
C9 H9 0.9500 . ?
C9 C10 1.336(8) . ?
C10 H10 0.9500 . ?
C11 C12 1.388(8) . ?
C12 H12 0.9500 . ?
C12 C13 1.393(8) . ?
C13 C14 1.517(8) . ?
C15 H15A 0.9900 . ?
C15 H15B 0.9900 . ?
C15 C16 1.540(8) . ?
C16 H16A 0.9800 . ?
C16 H16B 0.9800 . ?
C16 H16C 0.9800 . ?
C17 C18 1.390(8) . ?
C17 C28 1.379(7) . ?
C18 H18 0.9500 . ?
C18 C19 1.379(8) . ?
C19 H19 0.9500 . ?
C19 C20 1.388(8) . ?
C20 C21 1.520(7) . ?
C20 C27 1.382(8) . ?
C21 H21 1.0000 . ?
C21 C22 1.534(7) . ?
C21 C26 1.537(8) . ?
C22 H22A 0.9900 . ?
C22 H22B 0.9900 . ?
C22 C23 1.524(7) . ?
C23 H23A 0.9900 . ?
C23 H23B 0.9900 . ?
C23 C24 1.521(8) . ?
C24 H24A 0.9900 . ?
C24 H24B 0.9900 . ?
C24 C25 1.520(8) . ?
C25 H25A 0.9900 . ?
C25 H25B 0.9900 . ?
C25 C26 1.524(8) . ?
C26 H26A 0.9900 . ?
C26 H26B 0.9900 . ?
C27 H27 0.9500 . ?
C27 C28 1.380(8) . ?
C28 H28 0.9500 . ?
C29 H29A 0.9900 . ?
C29 H29B 0.9900 . ?
C29 C30 1.507(8) . ?
C30 H30A 0.9800 . ?
C30 H30B 0.9800 . ?
C30 H30C 0.9800 . ?
C31 C32 1.391(8) . ?
C31 C42 1.381(8) . ?
C32 H32 0.9500 . ?
C32 C33 1.377(8) . ?
C33 H33 0.9500 . ?
C33 C34 1.394(8) . ?
C34 C35 1.503(8) . ?
C34 C41 1.390(8) . ?
C35 H35 1.0000 . ?
C35 C36 1.533(8) . ?
C35 C40 1.518(8) . ?
C36 H36A 0.9900 . ?
C36 H36B 0.9900 . ?
C36 C37 1.540(8) . ?
C37 H37A 0.9900 . ?
C37 H37B 0.9900 . ?
C37 C38 1.524(8) . ?
C38 H38A 0.9900 . ?
C38 H38B 0.9900 . ?
C38 C39 1.533(8) . ?
C39 H39A 0.9900 . ?
C39 H39B 0.9900 . ?
C39 C40 1.521(8) . ?
C40 H40A 0.9900 . ?
C40 H40B 0.9900 . ?
C41 H41 0.9500 . ?
C41 C42 1.394(8) . ?
C42 H42 0.9500 . ?
Cl3 C43 1.782(7) . ?
C43 C43 1.457(12) 3_767 ?
C43 H43A 0.9900 . ?
C43 H43B 0.9900 . ?

loop_
_geom_torsion_atom_site_label_1
_geom_torsion_atom_site_label_2
_geom_torsion_atom_site_label_3
_geom_torsion_atom_site_label_4
_geom_torsion
_geom_torsion_site_symmetry_1
_geom_torsion_site_symmetry_2
_geom_torsion_site_symmetry_3
_geom_torsion_site_symmetry_4
_geom_torsion_publ_flag
Th1 O1 C1 N3 142.6(4) . . . . ?
Th1 O1 C1 C2 -39.7(6) . . . . ?
Th1 O2 C14 N4 138.0(5) . . . . ?
Th1 O2 C14 C13 -42.8(7) . . . . ?
Th1 O3 N5 O4 10.6(5) . . . . ?
Th1 O3 N5 O5 -168.3(5) . . . . ?
Th1 O4 N5 O3 -10.7(5) . . . . ?
Th1 O4 N5 O5 168.2(5) . . . . ?
Th1 O6 N6 O7 1.8(5) . . . . ?
Th1 O6 N6 O8 -177.3(5) . . . . ?
Th1 O7 N6 O6 -1.8(5) . . . . ?
Th1 O7 N6 O8 177.3(5) . . . . ?
Th1 O9 N7 O10 -5.5(5) . . . . ?
Th1 O9 N7 O11 173.6(5) . . . . ?
Th1 O10 N7 O9 5.5(5) . . . . ?
Th1 O10 N7 O11 -173.6(5) . . . . ?
Th1 O12 N8 O13 -7.2(4) . . . . ?
Th1 O12 N8 O14 174.4(5) . . . . ?
Th1 O13 N8 O12 7.3(5) . . . . ?
Th1 O13 N8 O14 -174.1(4) . . . . ?
Th1 N1 C2 C1 6.5(6) . . . . ?
Th1 N1 C2 C3 -177.7(4) . . . . ?
Th1 N1 C6 C5 175.4(4) . . . . ?
Th1 N1 C6 C7 -4.9(7) . . . . ?
Th1 N2 C7 C6 4.7(7) . . . . ?
Th1 N2 C7 C8 -176.0(4) . . . . ?
Th1 N2 C13 C12 176.6(4) . . . . ?
Th1 N2 C13 C14 1.0(6) . . . . ?
Cl1 C4 C5 C6 -179.6(4) . . . . ?
Cl1 C4 C5 C10 1.8(8) . . . . ?
Cl2 C11 C12 C13 178.3(4) . . . . ?
O1 C1 C2 N1 18.6(7) . . . . ?
O1 C1 C2 C3 -157.0(5) . . . . ?
N1 C2 C3 C4 2.6(9) . . . . ?
N1 C6 C7 N2 0.0(8) . . . . ?
N1 C6 C7 C8 -179.2(5) . . . . ?
N2 C7 C8 C9 179.9(5) . . . . ?
N2 C7 C8 C11 0.9(9) . . . . ?
N2 C13 C14 O2 24.0(7) . . . . ?
N2 C13 C14 N4 -156.9(6) . . . . ?
N3 C1 C2 N1 -163.7(5) . . . . ?
N3 C1 C2 C3 20.7(9) . . . . ?
N3 C17 C18 C19 -178.4(5) . . . . ?
N3 C17 C28 C27 177.6(5) . . . . ?
N4 C31 C32 C33 -179.7(6) . . . . ?
N4 C31 C42 C41 179.3(5) . . . . ?
C1 N3 C15 C16 -92.0(7) . . . . ?
C1 N3 C17 C18 61.4(8) . . . . ?
C1 N3 C17 C28 -118.8(7) . . . . ?
C1 C2 C3 C4 177.8(5) . . . . ?
C2 N1 C6 C5 -2.7(8) . . . . ?
C2 N1 C6 C7 177.0(5) . . . . ?
C2 C3 C4 Cl1 177.5(4) . . . . ?
C2 C3 C4 C5 -3.5(9) . . . . ?
C3 C4 C5 C6 1.4(8) . . . . ?
C3 C4 C5 C10 -177.2(5) . . . . ?
C4 C5 C6 N1 1.8(8) . . . . ?
C4 C5 C6 C7 -178.0(5) . . . . ?
C4 C5 C10 C9 176.9(6) . . . . ?
C5 C6 C7 N2 179.8(5) . . . . ?
C5 C6 C7 C8 0.5(9) . . . . ?
C6 N1 C2 C1 -175.4(5) . . . . ?
C6 N1 C2 C3 0.4(8) . . . . ?
C6 C5 C10 C9 -1.6(8) . . . . ?
C6 C7 C8 C9 -0.9(8) . . . . ?
C6 C7 C8 C11 -179.9(5) . . . . ?
C7 N2 C13 C12 4.1(8) . . . . ?
C7 N2 C13 C14 -171.5(5) . . . . ?
C7 C8 C9 C10 0.0(9) . . . . ?
C7 C8 C11 Cl2 -178.0(4) . . . . ?
C7 C8 C11 C12 1.5(9) . . . . ?
C8 C9 C10 C5 1.3(9) . . . . ?
C8 C11 C12 C13 -1.3(9) . . . . ?
C9 C8 C11 Cl2 3.1(9) . . . . ?
C9 C8 C11 C12 -177.4(5) . . . . ?
C10 C5 C6 N1 -179.6(5) . . . . ?
C10 C5 C6 C7 0.7(8) . . . . ?
C11 C8 C9 C10 178.9(6) . . . . ?
C11 C12 C13 N2 -1.6(9) . . . . ?
C11 C12 C13 C14 173.3(5) . . . . ?
C12 C13 C14 O2 -151.4(5) . . . . ?
C12 C13 C14 N4 27.7(9) . . . . ?
C13 N2 C7 C6 177.1(5) . . . . ?
C13 N2 C7 C8 -3.7(9) . . . . ?
C14 N4 C29 C30 -92.5(7) . . . . ?
C14 N4 C31 C32 61.8(9) . . . . ?
C14 N4 C31 C42 -120.5(7) . . . . ?
C15 N3 C1 O1 2.6(9) . . . . ?
C15 N3 C1 C2 -174.9(5) . . . . ?
C15 N3 C17 C18 -107.7(6) . . . . ?
C15 N3 C17 C28 72.1(7) . . . . ?
C17 N3 C1 O1 -166.3(5) . . . . ?
C17 N3 C1 C2 16.2(9) . . . . ?
C17 N3 C15 C16 77.6(7) . . . . ?
C17 C18 C19 C20 -0.6(9) . . . . ?
C18 C17 C28 C27 -2.6(9) . . . . ?
C18 C19 C20 C21 175.8(5) . . . . ?
C18 C19 C20 C27 0.3(9) . . . . ?
C19 C20 C21 C22 59.2(7) . . . . ?
C19 C20 C21 C26 -65.0(7) . . . . ?
C19 C20 C27 C28 -1.1(9) . . . . ?
C20 C21 C22 C23 179.6(5) . . . . ?
C20 C21 C26 C25 -176.6(5) . . . . ?
C20 C27 C28 C17 2.3(9) . . . . ?
C21 C20 C27 C28 -176.7(5) . . . . ?
C21 C22 C23 C24 55.1(7) . . . . ?
C22 C21 C26 C25 57.5(7) . . . . ?
C22 C23 C24 C25 -55.2(7) . . . . ?
C23 C24 C25 C26 55.8(7) . . . . ?
C24 C25 C26 C21 -57.6(7) . . . . ?
C26 C21 C22 C23 -55.6(7) . . . . ?
C27 C20 C21 C22 -125.4(6) . . . . ?
C27 C20 C21 C26 110.4(6) . . . . ?
C28 C17 C18 C19 1.8(9) . . . . ?
C29 N4 C14 O2 -3.8(9) . . . . ?
C29 N4 C14 C13 177.1(5) . . . . ?
C29 N4 C31 C32 -107.4(7) . . . . ?
C29 N4 C31 C42 70.4(8) . . . . ?
C31 N4 C14 O2 -172.5(5) . . . . ?
C31 N4 C14 C13 8.4(9) . . . . ?
C31 N4 C29 C30 77.2(7) . . . . ?
C31 C32 C33 C34 0.7(10) . . . . ?
C32 C31 C42 C41 -2.9(10) . . . . ?
C32 C33 C34 C35 -179.1(6) . . . . ?
C32 C33 C34 C41 -3.4(10) . . . . ?
C33 C34 C35 C36 93.6(7) . . . . ?
C33 C34 C35 C40 -142.4(6) . . . . ?
C33 C34 C41 C42 3.1(10) . . . . ?
C34 C35 C36 C37 -177.4(5) . . . . ?
C34 C35 C40 C39 177.6(5) . . . . ?
C34 C41 C42 C31 0.0(10) . . . . ?
C35 C34 C41 C42 178.7(6) . . . . ?
C35 C36 C37 C38 -55.2(8) . . . . ?
C36 C35 C40 C39 -57.6(7) . . . . ?
C36 C37 C38 C39 54.0(8) . . . . ?
C37 C38 C39 C40 -55.3(8) . . . . ?
C38 C39 C40 C35 58.4(8) . . . . ?
C40 C35 C36 C37 55.6(7) . . . . ?
C41 C34 C35 C36 -82.0(8) . . . . ?
C41 C34 C35 C40 42.0(8) . . . . ?
C42 C31 C32 C33 2.6(10) . . . . ?

loop_
_smtbx_masks_void_nr
_smtbx_masks_void_average_x
_smtbx_masks_void_average_y
_smtbx_masks_void_average_z
_smtbx_masks_void_volume
_smtbx_masks_void_count_electrons
_smtbx_masks_void_content
1 -0.141 0.250 -0.562 367.2 95.8 '2 C2H4Cl2'
2 -0.747 0.750 -0.326 367.2 97.3 '2 C2H4Cl2'
